data_4335872
loop_
_publ_author_name
'Lyndsey D. Earl'
'Brian O. Patrick'
'Michael O. Wolf'

_publ_section_title
;
 Synthesis, Structure, and Magnetic Properties of Bithiophene- and
 Terthiophene-Linked Manganese Metal-Organic Frameworks
;
_journal_name_full 'Inorganic Chemistry'
_journal_page_first 10021
_journal_page_last 10030
_journal_paper_doi 10.1021/ic401305c
_journal_volume 52
_journal_year 2013
_chemical_formula_sum 'C32 H28 Mn N2 O6 S3'
_chemical_formula_weight 687.68
_chemical_name_systematic
;
 ?
;
_space_group_IT_number 2
_symmetry_cell_setting triclinic
_symmetry_space_group_name_Hall '-P 1'
_symmetry_space_group_name_H-M 'P -1'
_atom_sites_solution_hydrogens geom
_atom_sites_solution_primary direct
_atom_sites_solution_secondary difmap
_audit_creation_method SHELXL-97
_cell_angle_alpha 95.405(3)
_cell_angle_beta 91.005(2)
_cell_angle_gamma 97.203(3)
_cell_formula_units_Z 2
_cell_length_a 9.1891(5)
_cell_length_b 10.1201(6)
_cell_length_c 16.8042(10)
_cell_measurement_reflns_used 9796
_cell_measurement_temperature 100(2)
_cell_measurement_theta_max 30.12
_cell_measurement_theta_min 2.27
_cell_volume 1542.79(15)
_computing_structure_refinement 'SHELXL-97 (Sheldrick, 2008)'
_diffrn_ambient_temperature 100(2)
_diffrn_measured_fraction_theta_full 0.984
_diffrn_measured_fraction_theta_max 0.984
_diffrn_measurement_device_type 'Bruker X8 APEX II'
_diffrn_measurement_method 'area detector'
_diffrn_radiation_monochromator graphite
_diffrn_radiation_source 'fine-focus sealed tube'
_diffrn_radiation_type MoK\a
_diffrn_radiation_wavelength 0.71073
_diffrn_reflns_av_R_equivalents 0.0246
_diffrn_reflns_av_sigmaI/netI 0.0273
_diffrn_reflns_limit_h_max 12
_diffrn_reflns_limit_h_min -12
_diffrn_reflns_limit_k_max 14
_diffrn_reflns_limit_k_min -14
_diffrn_reflns_limit_l_max 23
_diffrn_reflns_limit_l_min -23
_diffrn_reflns_number 31722
_diffrn_reflns_theta_full 30.12
_diffrn_reflns_theta_max 30.12
_diffrn_reflns_theta_min 2.04
_exptl_absorpt_coefficient_mu 0.679
_exptl_absorpt_correction_T_max 0.9218
_exptl_absorpt_correction_T_min 0.8196
_exptl_absorpt_correction_type multi-scan
_exptl_crystal_colour orange
_exptl_crystal_density_diffrn 1.480
_exptl_crystal_description brick
_exptl_crystal_F_000 710
_exptl_crystal_size_max 0.60
_exptl_crystal_size_mid 0.33
_exptl_crystal_size_min 0.12
_refine_diff_density_max 0.420
_refine_diff_density_min -0.236
_refine_diff_density_rms 0.056
_refine_ls_extinction_method none
_refine_ls_goodness_of_fit_ref 1.034
_refine_ls_hydrogen_treatment constr
_refine_ls_matrix_type full
_refine_ls_number_parameters 401
_refine_ls_number_reflns 8938
_refine_ls_number_restraints 0
_refine_ls_restrained_S_all 1.034
_refine_ls_R_factor_all 0.0349
_refine_ls_R_factor_gt 0.0288
_refine_ls_shift/su_max 0.002
_refine_ls_shift/su_mean 0.000
_refine_ls_structure_factor_coef Fsqd
_refine_ls_weighting_details 'calc w=1/[\s^2^(Fo^2^)+(0.0299P)^2^+0.7331P] where P=(Fo^2^+2Fc^2^)/3'
_refine_ls_weighting_scheme calc
_refine_ls_wR_factor_gt 0.0685
_refine_ls_wR_factor_ref 0.0721
_reflns_number_gt 7809
_reflns_number_total 8938
_reflns_threshold_expression >2\s(I)
_cod_data_source_file ic401305c_si_002_5.cif
_cod_data_source_block 5
_cod_database_code 4335872

loop_
_symmetry_equiv_pos_as_xyz
'x, y, z'
'-x, -y, -z'

loop_
_atom_site_label
_atom_site_type_symbol
_atom_site_fract_x
_atom_site_fract_y
_atom_site_fract_z
_atom_site_U_iso_or_equiv
_atom_site_adp_type
_atom_site_occupancy
_atom_site_symmetry_multiplicity
_atom_site_calc_flag
_atom_site_refinement_flags
C1 C 0.27578(12) 0.22797(13) 1.35249(7) 0.0147(2) Uani 1 1 d .
C2 C 0.36158(12) 0.22209(13) 1.27839(7) 0.0140(2) Uani 1 1 d .
C3 C 0.50343(13) 0.19696(14) 1.26828(7) 0.0170(2) Uani 1 1 d .
H3 H 0.5647 0.1802 1.3098 0.020 Uiso 1 1 calc R
C4 C 0.54694(13) 0.19915(14) 1.18779(7) 0.0173(2) Uani 1 1 d .
H4 H 0.6405 0.1861 1.1712 0.021 Uiso 1 1 calc R
C5 C 0.43615(12) 0.22258(13) 1.13696(7) 0.0138(2) Uani 1 1 d .
C6 C 0.43307(12) 0.21532(13) 1.04995(7) 0.0142(2) Uani 1 1 d .
C7 C 0.54151(12) 0.25570(12) 0.99842(7) 0.0136(2) Uani 1 1 d .
C8 C 0.49902(12) 0.21762(12) 0.91598(7) 0.0135(2) Uani 1 1 d .
C9 C 0.35822(12) 0.15092(13) 0.90657(7) 0.0140(2) Uani 1 1 d .
C10 C 0.26811(12) 0.09740(13) 0.83570(7) 0.0143(2) Uani 1 1 d .
C11 C 0.15287(13) -0.00478(13) 0.83189(7) 0.0168(2) Uani 1 1 d .
H11 H 0.1247 -0.0523 0.8750 0.020 Uiso 1 1 calc R
C12 C 0.08217(13) -0.02968(13) 0.75572(7) 0.0165(2) Uani 1 1 d .
H12 H 0.0034 -0.0960 0.7431 0.020 Uiso 1 1 calc R
C13 C 0.14205(12) 0.05427(13) 0.70249(7) 0.0144(2) Uani 1 1 d .
C14 C 0.09061(12) 0.06229(13) 0.61902(7) 0.0146(2) Uani 1 1 d .
C15 C 0.68551(12) 0.33018(13) 1.02722(7) 0.0138(2) Uani 1 1 d .
C16 C 0.81323(13) 0.26816(14) 1.02230(8) 0.0186(2) Uani 1 1 d .
H16 H 0.8096 0.1815 0.9977 0.022 Uiso 1 1 calc R
C17 C 0.94581(14) 0.33581(16) 1.05411(9) 0.0233(3) Uani 1 1 d .
H17 H 1.0299 0.2933 1.0517 0.028 Uiso 1 1 calc R
C18 C 0.95349(14) 0.46557(16) 1.08914(8) 0.0249(3) Uani 1 1 d .
H18 H 1.0423 0.5101 1.1105 0.030 Uiso 1 1 calc R
C19 C 0.82825(15) 0.52941(15) 1.09247(8) 0.0237(3) Uani 1 1 d .
H19 H 0.8335 0.6174 1.1151 0.028 Uiso 1 1 calc R
C20 C 0.69485(14) 0.46160(14) 1.06189(8) 0.0189(2) Uani 1 1 d .
H20 H 0.6111 0.5045 1.0646 0.023 Uiso 1 1 calc R
C21 C 0.60133(12) 0.24183(13) 0.84932(7) 0.0137(2) Uani 1 1 d .
C22 C 0.66762(14) 0.13582(14) 0.81331(8) 0.0204(3) Uani 1 1 d .
H22 H 0.6445 0.0506 0.8296 0.025 Uiso 1 1 calc R
C23 C 0.76815(15) 0.15618(15) 0.75323(9) 0.0242(3) Uani 1 1 d .
H23 H 0.8117 0.0847 0.7296 0.029 Uiso 1 1 calc R
C24 C 0.80323(14) 0.28282(15) 0.72869(8) 0.0214(3) Uani 1 1 d .
H24 H 0.8713 0.2968 0.6891 0.026 Uiso 1 1 calc R
C25 C 0.73673(15) 0.38856(14) 0.76331(8) 0.0224(3) Uani 1 1 d .
H25 H 0.7591 0.4734 0.7463 0.027 Uiso 1 1 calc R
C26 C 0.63604(14) 0.36822(14) 0.82369(8) 0.0200(3) Uani 1 1 d .
H26 H 0.5920 0.4397 0.8469 0.024 Uiso 1 1 calc R
C27 C 0.23075(13) -0.16630(14) 0.48385(8) 0.0188(3) Uani 1 1 d .
H27 H 0.2164 -0.0785 0.4776 0.023 Uiso 1 1 calc R
C28 C 0.46317(14) -0.12025(16) 0.41950(9) 0.0252(3) Uani 1 1 d .
H28A H 0.4321 -0.0332 0.4193 0.038 Uiso 1 1 calc R
H28B H 0.4721 -0.1577 0.3654 0.038 Uiso 1 1 calc R
H28C H 0.5564 -0.1128 0.4473 0.038 Uiso 1 1 calc R
C29 C 0.38567(15) -0.34323(16) 0.46459(11) 0.0299(3) Uani 1 1 d .
H29A H 0.3104 -0.3900 0.4940 0.045 Uiso 1 1 calc R
H29B H 0.4790 -0.3420 0.4914 0.045 Uiso 1 1 calc R
H29C H 0.3878 -0.3878 0.4117 0.045 Uiso 1 1 calc R
C30 C -0.10526(14) -0.47007(14) 0.41903(8) 0.0203(3) Uani 1 1 d .
H30 H -0.0094 -0.4899 0.4225 0.024 Uiso 1 1 calc R
C31 C -0.33218(15) -0.48030(16) 0.34323(10) 0.0274(3) Uani 1 1 d .
H31A H -0.4003 -0.5487 0.3629 0.041 Uiso 1 1 calc R
H31B H -0.3538 -0.4749 0.2876 0.041 Uiso 1 1 calc R
H31C H -0.3405 -0.3958 0.3728 0.041 Uiso 1 1 calc R
C32 C -0.12902(16) -0.60462(18) 0.29165(9) 0.0295(3) Uani 1 1 d .
H32A H -0.0260 -0.6064 0.3009 0.044 Uiso 1 1 calc R
H32B H -0.1450 -0.5750 0.2400 0.044 Uiso 1 1 calc R
H32C H -0.1805 -0.6928 0.2936 0.044 Uiso 1 1 calc R
O1 O 0.32475(9) 0.18738(10) 1.41466(5) 0.01844(18) Uani 1 1 d .
O2 O 0.15266(9) 0.27188(10) 1.34849(5) 0.01755(18) Uani 1 1 d .
O3 O 0.16448(10) 0.14545(10) 0.57930(5) 0.01985(19) Uani 1 1 d .
O4 O -0.02511(9) -0.01151(10) 0.59436(5) 0.01776(18) Uani 1 1 d .
O5 O 0.13104(10) -0.23854(10) 0.51475(6) 0.0235(2) Uani 1 1 d .
O6 O -0.15275(12) -0.40442(10) 0.47716(6) 0.0271(2) Uani 1 1 d .
S1 S 0.27944(3) 0.24709(3) 1.189028(17) 0.01419(6) Uani 1 1 d .
S2 S 0.27844(3) 0.13362(3) 0.998168(18) 0.01504(6) Uani 1 1 d .
S3 S 0.28760(3) 0.16366(3) 0.745218(18) 0.01662(7) Uani 1 1 d .
Mn1 Mn -0.094239(18) -0.203778(19) 0.532171(11) 0.01366(5) Uani 1 1 d .
N1 N 0.35518(11) -0.20693(12) 0.45959(7) 0.0186(2) Uani 1 1 d .
N2 N -0.18311(12) -0.51307(12) 0.35290(7) 0.0191(2) Uani 1 1 d .

loop_
_atom_site_aniso_label
_atom_site_aniso_U_11
_atom_site_aniso_U_22
_atom_site_aniso_U_33
_atom_site_aniso_U_23
_atom_site_aniso_U_13
_atom_site_aniso_U_12
C1 0.0147(5) 0.0165(6) 0.0118(5) 0.0003(4) 0.0022(4) -0.0012(4)
C2 0.0144(5) 0.0171(6) 0.0101(5) 0.0009(4) 0.0004(4) 0.0011(4)
C3 0.0162(5) 0.0237(7) 0.0114(5) 0.0029(5) -0.0003(4) 0.0029(5)
C4 0.0149(5) 0.0238(7) 0.0135(6) 0.0014(5) 0.0023(4) 0.0040(4)
C5 0.0136(5) 0.0165(6) 0.0111(5) 0.0005(4) 0.0026(4) 0.0009(4)
C6 0.0140(5) 0.0175(6) 0.0109(5) 0.0002(4) 0.0005(4) 0.0020(4)
C7 0.0132(5) 0.0163(6) 0.0115(5) 0.0017(4) 0.0011(4) 0.0027(4)
C8 0.0138(5) 0.0159(6) 0.0111(5) 0.0019(4) 0.0018(4) 0.0027(4)
C9 0.0148(5) 0.0185(6) 0.0090(5) 0.0018(4) 0.0020(4) 0.0022(4)
C10 0.0143(5) 0.0192(6) 0.0096(5) 0.0016(4) 0.0009(4) 0.0023(4)
C11 0.0166(5) 0.0209(6) 0.0128(6) 0.0056(5) -0.0009(4) -0.0003(4)
C12 0.0150(5) 0.0186(6) 0.0151(6) 0.0020(5) -0.0014(4) -0.0011(4)
C13 0.0132(5) 0.0178(6) 0.0115(5) -0.0006(4) -0.0006(4) 0.0010(4)
C14 0.0146(5) 0.0181(6) 0.0112(5) -0.0007(4) 0.0011(4) 0.0032(4)
C15 0.0138(5) 0.0180(6) 0.0097(5) 0.0025(4) 0.0012(4) 0.0012(4)
C16 0.0170(5) 0.0211(7) 0.0185(6) 0.0032(5) 0.0020(4) 0.0040(5)
C17 0.0153(5) 0.0328(8) 0.0227(7) 0.0073(6) 0.0004(5) 0.0035(5)
C18 0.0184(6) 0.0351(8) 0.0188(6) 0.0043(6) -0.0027(5) -0.0062(5)
C19 0.0253(6) 0.0229(7) 0.0201(7) -0.0028(5) 0.0001(5) -0.0043(5)
C20 0.0179(5) 0.0215(7) 0.0170(6) -0.0001(5) 0.0015(4) 0.0030(5)
C21 0.0118(5) 0.0194(6) 0.0096(5) 0.0010(4) 0.0006(4) 0.0005(4)
C22 0.0222(6) 0.0195(7) 0.0212(6) 0.0059(5) 0.0079(5) 0.0051(5)
C23 0.0234(6) 0.0269(7) 0.0238(7) 0.0020(6) 0.0108(5) 0.0081(5)
C24 0.0183(5) 0.0283(7) 0.0163(6) 0.0014(5) 0.0067(5) -0.0026(5)
C25 0.0272(6) 0.0188(7) 0.0197(7) 0.0025(5) 0.0074(5) -0.0045(5)
C26 0.0238(6) 0.0174(6) 0.0185(6) 0.0002(5) 0.0070(5) 0.0013(5)
C27 0.0154(5) 0.0222(7) 0.0190(6) 0.0005(5) 0.0014(4) 0.0042(5)
C28 0.0169(6) 0.0321(8) 0.0268(7) 0.0079(6) 0.0056(5) -0.0007(5)
C29 0.0192(6) 0.0264(8) 0.0464(10) 0.0074(7) 0.0081(6) 0.0077(5)
C30 0.0229(6) 0.0186(6) 0.0187(6) 0.0037(5) 0.0028(5) -0.0017(5)
C31 0.0211(6) 0.0257(8) 0.0358(8) -0.0003(6) -0.0005(5) 0.0072(5)
C32 0.0274(7) 0.0439(9) 0.0179(7) -0.0061(6) -0.0007(5) 0.0144(6)
O1 0.0174(4) 0.0268(5) 0.0114(4) 0.0039(4) 0.0013(3) 0.0023(3)
O2 0.0154(4) 0.0237(5) 0.0140(4) 0.0026(4) 0.0031(3) 0.0036(3)
O3 0.0193(4) 0.0270(5) 0.0120(4) 0.0033(4) -0.0002(3) -0.0033(4)
O4 0.0168(4) 0.0211(5) 0.0142(4) -0.0003(4) -0.0022(3) -0.0004(3)
O5 0.0164(4) 0.0286(5) 0.0268(5) 0.0057(4) 0.0079(4) 0.0048(4)
O6 0.0356(5) 0.0210(5) 0.0219(5) -0.0031(4) 0.0070(4) -0.0042(4)
S1 0.01259(12) 0.01997(15) 0.01043(13) 0.00234(11) 0.00200(9) 0.00290(10)
S2 0.01265(12) 0.02158(16) 0.01022(13) 0.00133(11) 0.00173(9) -0.00039(10)
S3 0.01623(13) 0.02236(16) 0.00980(13) 0.00231(11) 0.00012(10) -0.00379(11)
Mn1 0.01275(8) 0.01788(10) 0.00999(9) 0.00094(7) 0.00211(6) 0.00063(7)
N1 0.0146(4) 0.0222(6) 0.0195(5) 0.0030(4) 0.0044(4) 0.0030(4)
N2 0.0196(5) 0.0215(6) 0.0167(5) 0.0013(4) 0.0019(4) 0.0051(4)

loop_
_atom_type_symbol
_atom_type_description
_atom_type_scat_dispersion_real
_atom_type_scat_dispersion_imag
_atom_type_scat_source
C C 0.0033 0.0016 'International Tables Vol C Tables 4.2.6.8 and 6.1.1.4'
H H 0.0000 0.0000 'International Tables Vol C Tables 4.2.6.8 and 6.1.1.4'
O O 0.0106 0.0060 'International Tables Vol C Tables 4.2.6.8 and 6.1.1.4'
S S 0.1246 0.1234 'International Tables Vol C Tables 4.2.6.8 and 6.1.1.4'
Mn Mn 0.3368 0.7283 'International Tables Vol C Tables 4.2.6.8 and 6.1.1.4'
N N 0.0061 0.0033 'International Tables Vol C Tables 4.2.6.8 and 6.1.1.4'

loop_
_geom_angle_atom_site_label_1
_geom_angle_atom_site_label_2
_geom_angle_atom_site_label_3
_geom_angle
_geom_angle_site_symmetry_1
_geom_angle_site_symmetry_3
O1 C1 O2 123.14(11) . .
O1 C1 C2 119.74(11) . .
O2 C1 C2 117.10(11) . .
C3 C2 C1 129.31(11) . .
C3 C2 S1 111.34(9) . .
C1 C2 S1 119.34(8) . .
C2 C3 C4 112.85(11) . .
C2 C3 H3 123.6 . .
C4 C3 H3 123.6 . .
C5 C4 C3 112.88(11) . .
C5 C4 H4 123.6 . .
C3 C4 H4 123.6 . .
C4 C5 C6 128.69(10) . .
C4 C5 S1 110.85(9) . .
C6 C5 S1 120.14(9) . .
C7 C6 C5 130.07(11) . .
C7 C6 S2 111.25(9) . .
C5 C6 S2 118.49(9) . .
C6 C7 C8 112.59(10) . .
C6 C7 C15 122.40(11) . .
C8 C7 C15 125.01(10) . .
C9 C8 C7 112.60(10) . .
C9 C8 C21 124.75(11) . .
C7 C8 C21 122.56(10) . .
C8 C9 C10 132.21(11) . .
C8 C9 S2 111.11(9) . .
C10 C9 S2 116.67(8) . .
C11 C10 C9 126.27(11) . .
C11 C10 S3 110.84(9) . .
C9 C10 S3 122.78(9) . .
C10 C11 C12 113.02(11) . .
C10 C11 H11 123.5 . .
C12 C11 H11 123.5 . .
C13 C12 C11 112.65(11) . .
C13 C12 H12 123.7 . .
C11 C12 H12 123.7 . .
C12 C13 C14 127.42(11) . .
C12 C13 S3 111.54(9) . .
C14 C13 S3 120.96(9) . .
O4 C14 O3 125.33(12) . .
O4 C14 C13 117.52(11) . .
O3 C14 C13 117.11(11) . .
C20 C15 C16 118.79(11) . .
C20 C15 C7 120.56(10) . .
C16 C15 C7 120.61(11) . .
C17 C16 C15 120.18(13) . .
C17 C16 H16 119.9 . .
C15 C16 H16 119.9 . .
C18 C17 C16 120.52(12) . .
C18 C17 H17 119.7 . .
C16 C17 H17 119.7 . .
C17 C18 C19 119.82(13) . .
C17 C18 H18 120.1 . .
C19 C18 H18 120.1 . .
C18 C19 C20 119.95(13) . .
C18 C19 H19 120.0 . .
C20 C19 H19 120.0 . .
C19 C20 C15 120.71(12) . .
C19 C20 H20 119.6 . .
C15 C20 H20 119.6 . .
C26 C21 C22 118.87(11) . .
C26 C21 C8 121.81(11) . .
C22 C21 C8 119.29(11) . .
C23 C22 C21 120.72(13) . .
C23 C22 H22 119.6 . .
C21 C22 H22 119.6 . .
C24 C23 C22 119.98(12) . .
C24 C23 H23 120.0 . .
C22 C23 H23 120.0 . .
C25 C24 C23 119.82(12) . .
C25 C24 H24 120.1 . .
C23 C24 H24 120.1 . .
C24 C25 C26 120.21(13) . .
C24 C25 H25 119.9 . .
C26 C25 H25 119.9 . .
C21 C26 C25 120.39(12) . .
C21 C26 H26 119.8 . .
C25 C26 H26 119.8 . .
O5 C27 N1 124.09(13) . .
O5 C27 H27 118.0 . .
N1 C27 H27 118.0 . .
N1 C28 H28A 109.5 . .
N1 C28 H28B 109.5 . .
H28A C28 H28B 109.5 . .
N1 C28 H28C 109.5 . .
H28A C28 H28C 109.5 . .
H28B C28 H28C 109.5 . .
N1 C29 H29A 109.5 . .
N1 C29 H29B 109.5 . .
H29A C29 H29B 109.5 . .
N1 C29 H29C 109.5 . .
H29A C29 H29C 109.5 . .
H29B C29 H29C 109.5 . .
O6 C30 N2 123.79(13) . .
O6 C30 H30 118.1 . .
N2 C30 H30 118.1 . .
N2 C31 H31A 109.5 . .
N2 C31 H31B 109.5 . .
H31A C31 H31B 109.5 . .
N2 C31 H31C 109.5 . .
H31A C31 H31C 109.5 . .
H31B C31 H31C 109.5 . .
N2 C32 H32A 109.5 . .
N2 C32 H32B 109.5 . .
H32A C32 H32B 109.5 . .
N2 C32 H32C 109.5 . .
H32A C32 H32C 109.5 . .
H32B C32 H32C 109.5 . .
C1 O1 Mn1 86.94(7) . 2_557
C1 O2 Mn1 91.00(7) . 2_557
C14 O3 Mn1 124.62(8) . 2_556
C14 O4 Mn1 140.24(8) . .
C27 O5 Mn1 128.09(9) . .
C30 O6 Mn1 133.31(9) . .
C2 S1 C5 92.06(6) . .
C6 S2 C9 92.44(6) . .
C10 S3 C13 91.94(6) . .
O3 Mn1 O4 100.01(4) 2_556 .
O3 Mn1 O6 84.73(4) 2_556 .
O4 Mn1 O6 175.02(4) . .
O3 Mn1 O5 104.56(4) 2_556 .
O4 Mn1 O5 91.22(4) . .
O6 Mn1 O5 86.06(4) . .
O3 Mn1 O2 148.61(3) 2_556 2_557
O4 Mn1 O2 86.55(4) . 2_557
O6 Mn1 O2 90.18(4) . 2_557
O5 Mn1 O2 105.96(4) . 2_557
O3 Mn1 O1 91.36(3) 2_556 2_557
O4 Mn1 O1 86.97(3) . 2_557
O6 Mn1 O1 94.49(4) . 2_557
O5 Mn1 O1 164.04(4) . 2_557
O2 Mn1 O1 58.11(3) 2_557 2_557
C27 N1 C29 122.00(11) . .
C27 N1 C28 121.36(12) . .
C29 N1 C28 116.40(11) . .
C30 N2 C32 121.16(11) . .
C30 N2 C31 120.29(12) . .
C32 N2 C31 118.27(12) . .

loop_
_geom_bond_atom_site_label_1
_geom_bond_atom_site_label_2
_geom_bond_distance
_geom_bond_site_symmetry_2
C1 O1 1.2543(15) .
C1 O2 1.2692(14) .
C1 C2 1.4859(16) .
C2 C3 1.3694(16) .
C2 S1 1.7229(12) .
C3 C4 1.4186(17) .
C3 H3 0.9300 .
C4 C5 1.3749(17) .
C4 H4 0.9300 .
C5 C6 1.4566(16) .
C5 S1 1.7302(11) .
C6 C7 1.3801(16) .
C6 S2 1.7281(12) .
C7 C8 1.4362(17) .
C7 C15 1.4873(16) .
C8 C9 1.3814(16) .
C8 C21 1.4932(15) .
C9 C10 1.4591(17) .
C9 S2 1.7307(12) .
C10 C11 1.3803(17) .
C10 S3 1.7219(12) .
C11 C12 1.4118(17) .
C11 H11 0.9300 .
C12 C13 1.3667(17) .
C12 H12 0.9300 .
C13 C14 1.4851(17) .
C13 S3 1.7248(12) .
C14 O4 1.2599(15) .
C14 O3 1.2621(15) .
C15 C20 1.3925(18) .
C15 C16 1.3988(16) .
C16 C17 1.3920(19) .
C16 H16 0.9300 .
C17 C18 1.380(2) .
C17 H17 0.9300 .
C18 C19 1.388(2) .
C18 H18 0.9300 .
C19 C20 1.3922(18) .
C19 H19 0.9300 .
C20 H20 0.9300 .
C21 C26 1.3891(18) .
C21 C22 1.3937(17) .
C22 C23 1.3926(17) .
C22 H22 0.9300 .
C23 C24 1.385(2) .
C23 H23 0.9300 .
C24 C25 1.3842(19) .
C24 H24 0.9300 .
C25 C26 1.3973(17) .
C25 H25 0.9300 .
C26 H26 0.9300 .
C27 O5 1.2505(16) .
C27 N1 1.3212(15) .
C27 H27 0.9300 .
C28 N1 1.4576(17) .
C28 H28A 0.9600 .
C28 H28B 0.9600 .
C28 H28C 0.9600 .
C29 N1 1.4513(19) .
C29 H29A 0.9600 .
C29 H29B 0.9600 .
C29 H29C 0.9600 .
C30 O6 1.2456(16) .
C30 N2 1.3187(18) .
C30 H30 0.9300 .
C31 N2 1.4591(16) .
C31 H31A 0.9600 .
C31 H31B 0.9600 .
C31 H31C 0.9600 .
C32 N2 1.4555(17) .
C32 H32A 0.9600 .
C32 H32B 0.9600 .
C32 H32C 0.9600 .
O1 Mn1 2.3322(9) 2_557
O2 Mn1 2.2339(9) 2_557
O3 Mn1 2.1296(9) 2_556
O4 Mn1 2.1367(9) .
O5 Mn1 2.1632(9) .
O6 Mn1 2.1499(10) .
Mn1 O3 2.1296(9) 2_556
Mn1 O2 2.2339(9) 2_557
Mn1 O1 2.3322(9) 2_557
